data_4511655
loop_
_publ_author_name
'Abourahma, Heba'
'Bodwell, Graham J.'
'Lu, Jianjiang'
'Moulton, Brian'
'Pottie, Ian R.'
'Walsh, Rosa Bailey'
'Zaworotko, Michael J.'

_publ_section_title
;
 Coordination Polymers from Calixarene-Like [Cu2(Dicarboxylate)2]4Building
 Blocks:&#x2009; Structural Diversity via Atropisomerism
;
_journal_issue 4
_journal_name_full 'Crystal Growth &amp; Design'
_journal_page_first 513
_journal_paper_doi 10.1021/cg0340345
_journal_volume 3
_journal_year 2003
_chemical_formula_sum 'C26 H26 Cu2 N4 O9'
_chemical_formula_weight 665.59
_chemical_name_systematic
; 
 ? 
;
_space_group_IT_number 14
_symmetry_cell_setting monoclinic
_symmetry_space_group_name_Hall '-P 2yn'
_symmetry_space_group_name_H-M 'P 1 21/n 1'
_atom_sites_solution_hydrogens geom
_atom_sites_solution_primary direct
_atom_sites_solution_secondary difmap
_audit_creation_method SHELXL-97
_cell_angle_alpha 90.00
_cell_angle_beta 93.392(3)
_cell_angle_gamma 90.00
_cell_formula_units_Z 2
_cell_length_a 8.4851(15)
_cell_length_b 14.639(2)
_cell_length_c 11.1455(19)
_cell_measurement_reflns_used 1353
_cell_measurement_temperature 100(2)
_cell_measurement_theta_max 28.15
_cell_measurement_theta_min 2.78
_cell_volume 1382.0(4)
_computing_cell_refinement 'Bruker SMART'
_computing_data_collection 'Bruker SMART'
_computing_data_reduction 'Bruker SAINT'
_computing_molecular_graphics 'Bruker SHELXTL'
_computing_publication_material 'Bruker SHELXTL'
_computing_structure_refinement 'SHELXL-97 (Sheldrick, 1997)'
_computing_structure_solution 'SHELXS-97 (Sheldrick, 1990)'
_diffrn_ambient_temperature 100(2)
_diffrn_measured_fraction_theta_full 0.790
_diffrn_measured_fraction_theta_max 0.790
_diffrn_measurement_device_type 'CCD area detector'
_diffrn_measurement_method 'phi and omega scans'
_diffrn_radiation_monochromator graphite
_diffrn_radiation_source 'fine-focus sealed tube'
_diffrn_radiation_type MoK\a
_diffrn_radiation_wavelength 0.71073
_diffrn_reflns_av_R_equivalents 0.0513
_diffrn_reflns_av_sigmaI/netI 0.1275
_diffrn_reflns_limit_h_max 11
_diffrn_reflns_limit_h_min -3
_diffrn_reflns_limit_k_max 17
_diffrn_reflns_limit_k_min -12
_diffrn_reflns_limit_l_max 14
_diffrn_reflns_limit_l_min -14
_diffrn_reflns_number 4263
_diffrn_reflns_theta_full 28.26
_diffrn_reflns_theta_max 28.26
_diffrn_reflns_theta_min 2.30
_exptl_absorpt_coefficient_mu 1.599
_exptl_absorpt_correction_type none
_exptl_crystal_colour green
_exptl_crystal_density_diffrn 1.599
_exptl_crystal_density_meas 0
_exptl_crystal_density_method 'not measured'
_exptl_crystal_description cube
_exptl_crystal_F_000 680
_exptl_crystal_size_max 0.05
_exptl_crystal_size_mid 0.05
_exptl_crystal_size_min 0.05
_refine_diff_density_max 0.594
_refine_diff_density_min -0.395
_refine_diff_density_rms 0.097
_refine_ls_extinction_method none
_refine_ls_goodness_of_fit_ref 0.944
_refine_ls_hydrogen_treatment mixed
_refine_ls_matrix_type full
_refine_ls_number_parameters 209
_refine_ls_number_reflns 2708
_refine_ls_number_restraints 0
_refine_ls_restrained_S_all 0.944
_refine_ls_R_factor_all 0.1175
_refine_ls_R_factor_gt 0.0643
_refine_ls_shift/su_max 0.000
_refine_ls_shift/su_mean 0.000
_refine_ls_structure_factor_coef Fsqd
_refine_ls_weighting_details 'calc w=1/[\s^2^(Fo^2^)+(0.0396P)^2^+0.0000P] where P=(Fo^2^+2Fc^2^)/3'
_refine_ls_weighting_scheme calc
_refine_ls_wR_factor_gt 0.1120
_refine_ls_wR_factor_ref 0.1293
_reflns_number_gt 1640
_reflns_number_total 2708
_reflns_threshold_expression >2sigma(I)
_cod_data_source_file ha449.cif
_cod_data_source_block ha449
_cod_depositor_comments
;
The following automatic conversions were performed:

'_symmetry_cell_setting' value 'Monoclinic' changed to 'monoclinic'
according to
/usr/data/users/saulius/automatic-downloads/retrospective/ACS/lib/dictionaries/cif_core.dic
dictionary named 'cif_core.dic' version 2.4.2 from 2011-04-26.

Automatic conversion script
Id: cif_fix_values 2281 2013-09-26 08:29:07Z andrius 
;
_cod_original_sg_symbol_H-M P2(1)/n
_cod_database_code 4511655

loop_
_symmetry_equiv_pos_as_xyz
'x, y, z'
'-x+1/2, y+1/2, -z+1/2'
'-x, -y, -z'
'x-1/2, -y-1/2, z-1/2'

loop_
_atom_site_label
_atom_site_type_symbol
_atom_site_fract_x
_atom_site_fract_y
_atom_site_fract_z
_atom_site_U_iso_or_equiv
_atom_site_adp_type
_atom_site_occupancy
_atom_site_symmetry_multiplicity
_atom_site_calc_flag
_atom_site_refinement_flags
_atom_site_disorder_assembly
_atom_site_disorder_group
Cu1 Cu 0.38061(8) 0.47210(5) 0.06290(6) 0.0235(2) Uani 1 1 d . . .
O2 O 0.3082(5) 0.3961(3) -0.0764(4) 0.0325(11) Uani 1 1 d . . .
O3 O 0.5270(5) 0.3740(3) 0.1143(4) 0.0337(11) Uani 1 1 d . . .
O4 O 0.2713(5) 0.5786(3) -0.0081(4) 0.0306(11) Uani 1 1 d . . .
O1 O 0.4892(5) 0.5549(3) 0.1795(4) 0.0384(12) Uani 1 1 d . . .
N1 N 0.2055(6) 0.4396(3) 0.1884(5) 0.0337(14) Uani 1 1 d . . .
C5 C 0.0667(8) 0.4802(5) 0.1924(6) 0.0388(17) Uani 1 1 d . . .
H5 H 0.0375 0.5240 0.1321 0.047 Uiso 1 1 calc R . .
C12 C 0.2323(7) 0.2666(4) -0.2777(5) 0.0234(14) Uani 1 1 d . . .
H12 H 0.1399 0.2670 -0.2336 0.028 Uiso 1 1 calc R . .
C2 C 0.3613(7) 0.3240(4) -0.2588(5) 0.0275(15) Uani 1 1 d . . .
C3 C 0.3366(7) 0.6321(4) -0.0799(5) 0.0266(15) Uani 1 1 d . . .
C4 C 0.2389(8) 0.7090(4) -0.1288(6) 0.0278(15) Uani 1 1 d . . .
C7 C -0.0387(8) 0.4622(5) 0.2804(6) 0.0433(18) Uani 1 1 d . . .
H7 H -0.1366 0.4937 0.2792 0.052 Uiso 1 1 calc R . .
C1 C 0.3939(7) 0.3943(4) -0.1635(6) 0.0275(15) Uani 1 1 d . . .
C6 C 0.2404(9) 0.3808(6) 0.2776(8) 0.076(3) Uani 1 1 d . . .
H6 H 0.3407 0.3518 0.2805 0.091 Uiso 1 1 calc R . .
C8 C -0.0026(9) 0.3996(6) 0.3684(7) 0.053(2) Uani 1 1 d . . .
C9 C -0.1137(9) 0.3772(6) 0.4637(7) 0.068(3) Uani 1 1 d . . .
H9A H -0.1246 0.3107 0.4699 0.102 Uiso 1 1 calc R . .
H9B H -0.2172 0.4044 0.4426 0.102 Uiso 1 1 calc R . .
H9C H -0.0720 0.4018 0.5410 0.102 Uiso 1 1 calc R . .
C13 C 0.1400(10) 0.3601(7) 0.3651(9) 0.089(4) Uani 1 1 d . . .
H13 H 0.1718 0.3167 0.4251 0.107 Uiso 1 1 calc R . .
C11 C 0.0219(14) 0.7053(10) 0.0170(14) 0.036(5) Uani 0.446(10) 1 d P A 1
H11A H -0.0899 0.7219 0.0177 0.053 Uiso 0.446(10) 1 calc PR A 1
H11B H 0.0825 0.7400 0.0792 0.053 Uiso 0.446(10) 1 calc PR A 1
H11C H 0.0341 0.6398 0.0330 0.053 Uiso 0.446(10) 1 calc PR A 1
C10 C 0.464(5) 0.289(3) -0.348(3) 0.040(9) Uiso 0.446(10) 1 d P . 1
N2 N 0.077(5) 0.725(3) -0.094(4) 0.028(8) Uani 0.446(10) 1 d P . 1
C14 C 0.6363(17) 0.3243(9) -0.3375(13) 0.071(6) Uani 0.554(10) 1 d P A 2
H14A H 0.6767 0.3010 -0.4122 0.107 Uiso 0.554(10) 1 calc PR A 2
H14B H 0.6923 0.2945 -0.2687 0.107 Uiso 0.554(10) 1 calc PR A 2
H14C H 0.6531 0.3904 -0.3327 0.107 Uiso 0.554(10) 1 calc PR A 2
N2 N 0.472(3) 0.3052(15) -0.3360(19) 0.041(7) Uani 0.554(10) 1 d P . 2
C10 C 0.110(5) 0.737(3) -0.085(4) 0.041(11) Uani 0.554(10) 1 d P . 2
O1M O 0.509(4) 0.467(2) 0.439(3) 0.144(12) Uiso 0.25 1 d P . .

loop_
_atom_site_aniso_label
_atom_site_aniso_U_11
_atom_site_aniso_U_22
_atom_site_aniso_U_33
_atom_site_aniso_U_23
_atom_site_aniso_U_13
_atom_site_aniso_U_12
Cu1 0.0288(4) 0.0129(4) 0.0272(4) 0.0029(4) -0.0120(3) -0.0035(4)
O2 0.031(2) 0.023(3) 0.043(3) -0.013(2) -0.009(2) -0.004(2)
O3 0.029(2) 0.020(3) 0.051(3) 0.016(2) -0.009(2) -0.0006(19)
O4 0.040(3) 0.022(3) 0.029(2) 0.006(2) -0.004(2) 0.009(2)
O1 0.058(3) 0.028(3) 0.027(2) 0.004(2) -0.015(2) -0.019(2)
N1 0.030(3) 0.021(4) 0.048(3) 0.014(3) -0.014(3) -0.005(2)
C5 0.047(4) 0.024(4) 0.043(4) -0.007(3) -0.015(3) -0.008(4)
C12 0.027(3) 0.018(4) 0.025(3) 0.000(3) -0.008(3) 0.000(3)
C2 0.034(4) 0.018(4) 0.029(3) -0.006(3) -0.009(3) -0.007(3)
C3 0.035(4) 0.017(4) 0.026(3) -0.001(3) -0.012(3) -0.002(3)
C4 0.036(4) 0.015(4) 0.032(4) 0.000(3) -0.006(3) 0.003(3)
C7 0.040(4) 0.038(5) 0.051(4) -0.014(4) -0.010(3) -0.004(4)
C1 0.032(4) 0.014(4) 0.035(4) 0.002(3) -0.012(3) -0.003(3)
C6 0.041(5) 0.085(7) 0.102(7) 0.068(6) 0.010(5) 0.022(5)
C8 0.053(5) 0.065(6) 0.042(5) -0.002(4) 0.002(4) -0.018(4)
C9 0.070(6) 0.080(7) 0.055(5) -0.015(5) 0.011(4) -0.018(5)
C13 0.063(6) 0.109(9) 0.096(8) 0.075(7) 0.011(5) 0.015(6)
C11 0.017(7) 0.025(11) 0.065(12) 0.005(8) 0.000(7) 0.017(6)
N2 0.027(15) 0.033(17) 0.024(10) -0.005(11) 0.000(10) 0.022(15)
C14 0.096(13) 0.057(11) 0.067(11) -0.028(8) 0.052(9) -0.047(9)
N2 0.054(10) 0.031(12) 0.038(9) -0.041(7) 0.002(5) -0.038(7)
C10 0.05(2) 0.036(14) 0.041(16) 0.033(12) -0.005(11) -0.019(11)

loop_
_atom_type_symbol
_atom_type_description
_atom_type_scat_dispersion_real
_atom_type_scat_dispersion_imag
_atom_type_scat_source
C C 0.0033 0.0016 'International Tables Vol C Tables 4.2.6.8 and 6.1.1.4'
H H 0.0000 0.0000 'International Tables Vol C Tables 4.2.6.8 and 6.1.1.4'
N N 0.0061 0.0033 'International Tables Vol C Tables 4.2.6.8 and 6.1.1.4'
O O 0.0106 0.0060 'International Tables Vol C Tables 4.2.6.8 and 6.1.1.4'
Cu Cu 0.3201 1.2651 'International Tables Vol C Tables 4.2.6.8 and 6.1.1.4'

loop_
_geom_angle_atom_site_label_1
_geom_angle_atom_site_label_2
_geom_angle_atom_site_label_3
_geom_angle
_geom_angle_site_symmetry_1
_geom_angle_site_symmetry_3
O4 Cu1 O3 167.93(18) . .
O4 Cu1 O1 88.19(17) . .
O3 Cu1 O1 89.68(18) . .
O4 Cu1 O2 90.73(17) . .
O3 Cu1 O2 88.83(17) . .
O1 Cu1 O2 167.75(18) . .
O4 Cu1 N1 96.33(18) . .
O3 Cu1 N1 95.60(18) . .
O1 Cu1 N1 91.22(18) . .
O2 Cu1 N1 101.03(19) . .
O4 Cu1 Cu1 84.24(13) . 3_665
O3 Cu1 Cu1 83.69(13) . 3_665
O1 Cu1 Cu1 79.46(13) . 3_665
O2 Cu1 Cu1 88.28(13) . 3_665
N1 Cu1 Cu1 170.65(14) . 3_665
C1 O2 Cu1 117.0(4) . .
C3 O3 Cu1 123.2(4) 3_665 .
C3 O4 Cu1 122.1(4) . .
C1 O1 Cu1 127.7(4) 3_665 .
C5 N1 C6 115.1(6) . .
C5 N1 Cu1 124.9(4) . .
C6 N1 Cu1 119.7(5) . .
N1 C5 C7 123.3(6) . .
C4 C12 C2 108.2(6) 2_544 .
C10 C2 C12 101(2) . .
C10 C2 N2 10(3) . .
C12 C2 N2 110.9(9) . .
C10 C2 C1 129(2) . .
C12 C2 C1 129.6(6) . .
N2 C2 C1 119.4(9) . .
O3 C3 O4 126.8(6) 3_665 .
O3 C3 C4 116.8(6) 3_665 .
O4 C3 C4 116.4(6) . .
C10 C4 C12 106.5(19) . 2_554
C10 C4 N2 12(4) . .
C12 C4 N2 108.2(18) 2_554 .
C10 C4 C3 125(2) . .
C12 C4 C3 128.6(6) 2_554 .
N2 C4 C3 122.5(18) . .
C8 C7 C5 120.6(7) . .
O2 C1 O1 126.7(6) . 3_665
O2 C1 C2 118.4(5) . .
O1 C1 C2 114.8(6) 3_665 .
N1 C6 C13 123.7(7) . .
C13 C8 C7 115.7(7) . .
C13 C8 C9 122.1(8) . .
C7 C8 C9 122.2(8) . .
C8 C13 C6 121.6(8) . .
C2 C10 N2 119(4) . 2_544
C11 N2 C4 125(3) . .
C11 N2 C10 124(3) . 2_554
C4 N2 C10 103(4) . 2_554
C10 N2 C2 101(2) 2_544 .
C10 N2 C14 124(2) 2_544 .
C2 N2 C14 133.8(14) . .
N2 C10 C4 112(3) 2_554 .

loop_
_geom_bond_atom_site_label_1
_geom_bond_atom_site_label_2
_geom_bond_distance
_geom_bond_site_symmetry_2
Cu1 O4 1.957(4) .
Cu1 O3 1.962(4) .
Cu1 O1 1.966(4) .
Cu1 O2 1.978(4) .
Cu1 N1 2.153(5) .
Cu1 Cu1 2.6598(15) 3_665
O2 C1 1.247(7) .
O3 C3 1.244(7) 3_665
O4 C3 1.270(7) .
O1 C1 1.260(7) 3_665
N1 C5 1.323(8) .
N1 C6 1.335(8) .
C5 C7 1.391(9) .
C12 C4 1.373(8) 2_544
C12 C2 1.386(7) .
C2 C10 1.45(4) .
C2 N2 1.34(2) .
C2 C1 1.494(8) .
C3 O3 1.244(7) 3_665
C3 C4 1.483(8) .
C4 C10 1.29(4) .
C4 C12 1.373(8) 2_554
C4 N2 1.47(3) .
C7 C8 1.364(9) .
C1 O1 1.260(7) 3_665
C6 C13 1.366(10) .
C8 C13 1.344(11) .
C8 C9 1.498(9) .
C11 N2 1.38(4) .
C10 N2 1.18(5) 2_544
N2 C10 1.18(5) 2_554
C14 N2 1.42(3) .
N2 C10 1.48(4) 2_544
C10 N2 1.48(4) 2_554
O1M O1M 1.69(6) 3_666

loop_
_geom_torsion_atom_site_label_1
_geom_torsion_atom_site_label_2
_geom_torsion_atom_site_label_3
_geom_torsion_atom_site_label_4
_geom_torsion
_geom_torsion_site_symmetry_1
_geom_torsion_site_symmetry_4
O4 Cu1 O2 C1 88.7(4) . .
O3 Cu1 O2 C1 -79.2(4) . .
O1 Cu1 O2 C1 3.9(11) . .
N1 Cu1 O2 C1 -174.7(4) . .
Cu1 Cu1 O2 C1 4.5(4) 3_665 .
O4 Cu1 O3 C3 0.6(11) . 3_665
O1 Cu1 O3 C3 -79.2(5) . 3_665
O2 Cu1 O3 C3 88.6(5) . 3_665
N1 Cu1 O3 C3 -170.4(5) . 3_665
Cu1 Cu1 O3 C3 0.2(4) 3_665 3_665
O3 Cu1 O4 C3 -0.3(11) . .
O1 Cu1 O4 C3 79.6(4) . .
O2 Cu1 O4 C3 -88.2(4) . .
N1 Cu1 O4 C3 170.7(4) . .
Cu1 Cu1 O4 C3 0.0(4) 3_665 .
O4 Cu1 O1 C1 -79.1(5) . 3_665
O3 Cu1 O1 C1 89.0(5) . 3_665
O2 Cu1 O1 C1 6.0(12) . 3_665
N1 Cu1 O1 C1 -175.4(5) . 3_665
Cu1 Cu1 O1 C1 5.4(5) 3_665 3_665
O4 Cu1 N1 C5 6.7(5) . .
O3 Cu1 N1 C5 -175.2(5) . .
O1 Cu1 N1 C5 95.0(5) . .
O2 Cu1 N1 C5 -85.3(5) . .
Cu1 Cu1 N1 C5 99.7(9) 3_665 .
O4 Cu1 N1 C6 -166.4(6) . .
O3 Cu1 N1 C6 11.8(6) . .
O1 Cu1 N1 C6 -78.0(6) . .
O2 Cu1 N1 C6 101.7(6) . .
Cu1 Cu1 N1 C6 -73.4(11) 3_665 .
C6 N1 C5 C7 -1.7(10) . .
Cu1 N1 C5 C7 -175.0(4) . .
C4 C12 C2 C10 -2.1(17) 2_544 .
C4 C12 C2 N2 -0.4(13) 2_544 .
C4 C12 C2 C1 -175.5(6) 2_544 .
Cu1 O4 C3 O3 -0.3(8) . 3_665
Cu1 O4 C3 C4 178.8(4) . .
O3 C3 C4 C10 -165(3) 3_665 .
O4 C3 C4 C10 16(3) . .
O3 C3 C4 C12 11.8(9) 3_665 2_554
O4 C3 C4 C12 -167.3(6) . 2_554
O3 C3 C4 N2 -179(2) 3_665 .
O4 C3 C4 N2 2(2) . .
N1 C5 C7 C8 -0.4(10) . .
Cu1 O2 C1 O1 -10.4(8) . 3_665
Cu1 O2 C1 C2 167.8(4) . .
C10 C2 C1 O2 -160(2) . .
C12 C2 C1 O2 11.4(10) . .
N2 C2 C1 O2 -163.3(13) . .
C10 C2 C1 O1 18(2) . 3_665
C12 C2 C1 O1 -170.2(6) . 3_665
N2 C2 C1 O1 15.0(15) . 3_665
C5 N1 C6 C13 2.5(13) . .
Cu1 N1 C6 C13 176.2(8) . .
C5 C7 C8 C13 1.8(11) . .
C5 C7 C8 C9 -179.1(6) . .
C7 C8 C13 C6 -1.0(14) . .
C9 C8 C13 C6 179.9(9) . .
N1 C6 C13 C8 -1.2(17) . .
C12 C2 C10 N2 -3(4) . 2_544
N2 C2 C10 N2 -173(17) . 2_544
C1 C2 C10 N2 171(3) . 2_544
C10 C4 N2 C11 -73(17) . .
C12 C4 N2 C11 -157(3) 2_554 .
C3 C4 N2 C11 32(4) . .
C10 C4 N2 C10 77(17) . 2_554
C12 C4 N2 C10 -7(4) 2_554 2_554
C3 C4 N2 C10 -178(3) . 2_554
C10 C2 N2 C10 16(13) . 2_544
C12 C2 N2 C10 7(3) . 2_544
C1 C2 N2 C10 -178(2) . 2_544
C10 C2 N2 C14 -151(16) . .
C12 C2 N2 C14 -161(2) . .
C1 C2 N2 C14 15(3) . .
C12 C4 C10 N2 12(4) 2_554 2_554
N2 C4 C10 N2 -89(18) . 2_554
C3 C4 C10 N2 -171.4(18) . 2_554
